data_2215543
loop_
_publ_author_name
'Mohammad Yousefi'
'Teimouri, Shabahang'
'Amani, Vahid'
'Khavasi, Hamid Reza'

_publ_section_title
;
 1,10-Diazonia-18-crown-6 hexachloridoplatinate(IV) dihydrate
;
_journal_coeditor_code HK2322
_journal_issue 10
_journal_name_full 'Acta Crystallographica Section E'
_journal_page_first m2460
_journal_page_last m2461
_journal_paper_doi 10.1107/S1600536807042341
_journal_volume 63
_journal_year 2007
_chemical_formula_iupac '(C12 H28 N2 O4) [Pt Cl6], 2H2 O'
_chemical_formula_moiety 'C12 H28 N2 O4 2+, Cl6 Pt 2-, 2(H2 O)'
_chemical_formula_sum 'C12 H32 Cl6 N2 O6 Pt'
_chemical_formula_weight 708.18
_chemical_name_systematic
;
1,10-Diazonia-18-crown-6 hexachloridoplatinate(IV) dihydrate
;
_space_group_IT_number 14
_symmetry_cell_setting monoclinic
_symmetry_space_group_name_Hall '-P 2ybc'
_symmetry_space_group_name_H-M 'P 1 21/c 1'
_atom_sites_solution_hydrogens geom
_atom_sites_solution_primary direct
_atom_sites_solution_secondary difmap
_audit_creation_method SHELXL-97
_cell_angle_alpha 90.00
_cell_angle_beta 112.384(9)
_cell_angle_gamma 90.00
_cell_formula_units_Z 2
_cell_length_a 9.3668(12)
_cell_length_b 12.5688(11)
_cell_length_c 10.9546(15)
_cell_measurement_reflns_used 2000
_cell_measurement_temperature 298(2)
_cell_measurement_theta_max 29.27
_cell_measurement_theta_min 2.35
_cell_volume 1192.5(3)
_computing_cell_refinement 'X-AREA (Stoe & Cie, 2005)'
_computing_data_collection 'X-AREA (Stoe & Cie, 2005)'
_computing_data_reduction 'X-RED (Stoe & Cie, 2005)'
_computing_molecular_graphics 'ORTEP-3 for Windows (Farrugia, 1997)'
_computing_publication_material 'WinGX (Farrugia, 1999)'
_computing_structure_refinement 'SHELXL97 (Sheldrick, 1997)'
_computing_structure_solution 'SHELXS97 (Sheldrick, 1997)'
_diffrn_ambient_temperature 298(2)
_diffrn_detector_area_resol_mean '0.15 mm'
_diffrn_measured_fraction_theta_full 0.976
_diffrn_measured_fraction_theta_max 0.976
_diffrn_measurement_device_type 'Stoe IPDS II'
_diffrn_measurement_method 'rotation method'
_diffrn_radiation_monochromator graphite
_diffrn_radiation_source 'fine-focus sealed tube'
_diffrn_radiation_type MoK\a
_diffrn_radiation_wavelength 0.71073
_diffrn_reflns_av_R_equivalents 0.0358
_diffrn_reflns_av_sigmaI/netI 0.0255
_diffrn_reflns_limit_h_max 12
_diffrn_reflns_limit_h_min -12
_diffrn_reflns_limit_k_max 13
_diffrn_reflns_limit_k_min -17
_diffrn_reflns_limit_l_max 15
_diffrn_reflns_limit_l_min -10
_diffrn_reflns_number 8277
_diffrn_reflns_theta_full 29.27
_diffrn_reflns_theta_max 29.27
_diffrn_reflns_theta_min 2.35
_diffrn_standards_number 0
_exptl_absorpt_coefficient_mu 6.585
_exptl_absorpt_correction_T_max 0.510
_exptl_absorpt_correction_T_min 0.250
_exptl_absorpt_correction_type numerical
_exptl_absorpt_process_details '(X-RED; Stoe & Cie, 2005)'
_exptl_crystal_colour yellow
_exptl_crystal_density_diffrn 1.972
_exptl_crystal_density_method 'not measured'
_exptl_crystal_description prism
_exptl_crystal_F_000 692
_exptl_crystal_size_max 0.25
_exptl_crystal_size_mid 0.18
_exptl_crystal_size_min 0.10
_refine_diff_density_max 1.271
_refine_diff_density_min -0.661
_refine_ls_extinction_method none
_refine_ls_goodness_of_fit_ref 1.217
_refine_ls_hydrogen_treatment mixed
_refine_ls_matrix_type full
_refine_ls_number_parameters 132
_refine_ls_number_reflns 3168
_refine_ls_number_restraints 0
_refine_ls_restrained_S_all 1.217
_refine_ls_R_factor_all 0.0436
_refine_ls_R_factor_gt 0.0304
_refine_ls_shift/su_max 0.011
_refine_ls_shift/su_mean 0.001
_refine_ls_structure_factor_coef Fsqd
_refine_ls_weighting_details 'calc w=1/[\s^2^(Fo^2^)+(0.0394P)^2^+0.839P] where P=(Fo^2^+2Fc^2^)/3'
_refine_ls_weighting_scheme calc
_refine_ls_wR_factor_gt 0.0784
_refine_ls_wR_factor_ref 0.0846
_reflns_number_gt 2493
_reflns_number_total 3168
_reflns_threshold_expression I>2\s(I)
_cod_data_source_file hk2322.cif
_cod_data_source_block I
_cod_original_sg_symbol_H-M 'P 21/c'
_cod_database_code 2215543
_cod_database_fobs_code 2215543

loop_
_symmetry_equiv_pos_as_xyz
'x, y, z'
'-x, y+1/2, -z+1/2'
'-x, -y, -z'
'x, -y-1/2, z-1/2'

loop_
_atom_site_type_symbol
_atom_site_label
_atom_site_fract_x
_atom_site_fract_y
_atom_site_fract_z
_atom_site_U_iso_or_equiv
_atom_site_adp_type
_atom_site_calc_flag
_atom_site_refinement_flags
_atom_site_occupancy
C C1 0.3080(7) 0.8830(6) -0.0359(7) 0.074(2) Uani d . 1
H H1A 0.3526 0.9281 0.0412 0.089 Uiso calc R 1
H H1B 0.3907 0.8576 -0.0611 0.089 Uiso calc R 1
C C2 0.2280(7) 0.7913(5) -0.0044(7) 0.0660(17) Uani d . 1
H H2A 0.1829 0.7470 -0.0822 0.079 Uiso calc R 1
H H2B 0.3025 0.7486 0.0643 0.079 Uiso calc R 1
C C3 0.0327(10) 0.7382(5) 0.0851(8) 0.086(2) Uani d . 1
H H3A 0.1064 0.7091 0.1667 0.103 Uiso calc R 1
H H3B 0.0038 0.6822 0.0192 0.103 Uiso calc R 1
C C4 -0.1087(10) 0.7764(6) 0.1067(9) 0.088(2) Uani d . 1
H H4A -0.1832 0.8060 0.0257 0.105 Uiso calc R 1
H H4B -0.1569 0.7178 0.1342 0.105 Uiso calc R 1
C C5 -0.1737(10) 0.8963(8) 0.2511(10) 0.097(3) Uani d . 1
H H5B -0.2307 0.8373 0.2676 0.116 Uiso calc R 1
H H5A -0.1197 0.9316 0.3348 0.116 Uiso calc R 1
C C6 -0.2797(11) 0.9680(9) 0.1662(12) 0.108(3) Uani d . 1
H H6A -0.3505 0.9919 0.2061 0.130 Uiso calc R 1
H H6B -0.3393 0.9326 0.0838 0.130 Uiso calc R 1
N N1 0.1050(5) 0.8269(3) 0.0404(5) 0.0515(10) Uani d . 1
H H1C 0.1456 0.8735 0.1072 0.062 Uiso calc R 1
H H1D 0.0317 0.8612 -0.0264 0.062 Uiso calc R 1
O O1 0.2010(5) 0.9412(4) -0.1400(5) 0.0696(12) Uani d . 1
O O2 -0.0603(5) 0.8538(4) 0.2044(5) 0.0697(11) Uani d . 1
O O3 0.1170(5) 1.0429(4) 0.1461(4) 0.0531(9) Uani d . 1
H H3C 0.199(8) 1.060(6) 0.197(7) 0.062(19) Uiso d . 1
H H3D 0.076(12) 1.015(6) 0.176(11) 0.08(3) Uiso d . 1
Pt Pt1 0.5000 1.0000 0.5000 0.03249(8) Uani d S 1
Cl Cl1 0.54112(16) 1.13900(10) 0.64977(13) 0.0528(3) Uani d . 1
Cl Cl2 0.45210(13) 1.12134(10) 0.32866(12) 0.0489(3) Uani d . 1
Cl Cl3 0.23954(13) 0.99812(10) 0.46689(13) 0.0476(2) Uani d . 1

loop_
_atom_site_aniso_label
_atom_site_aniso_U_11
_atom_site_aniso_U_22
_atom_site_aniso_U_33
_atom_site_aniso_U_12
_atom_site_aniso_U_13
_atom_site_aniso_U_23
C1 0.051(3) 0.095(5) 0.075(4) 0.013(3) 0.023(3) -0.023(4)
C2 0.067(4) 0.061(3) 0.060(4) 0.030(3) 0.013(3) 0.000(3)
C3 0.165(8) 0.035(3) 0.073(4) -0.007(4) 0.064(5) -0.004(3)
C4 0.113(6) 0.075(5) 0.080(5) -0.045(4) 0.043(5) -0.011(4)
C5 0.103(6) 0.115(7) 0.103(6) -0.013(5) 0.074(6) 0.014(6)
C6 0.072(5) 0.143(8) 0.131(9) 0.000(5) 0.063(6) 0.036(7)
N1 0.065(3) 0.038(2) 0.050(2) 0.0104(18) 0.019(2) -0.0004(18)
O1 0.061(2) 0.071(3) 0.092(3) 0.012(2) 0.044(2) 0.007(3)
O2 0.082(3) 0.053(2) 0.090(3) -0.005(2) 0.051(3) 0.000(2)
O3 0.044(2) 0.063(2) 0.046(2) -0.0040(18) 0.0101(17) -0.002(2)
Pt1 0.03113(11) 0.03264(11) 0.03280(11) -0.00666(8) 0.01116(8) -0.00084(10)
Cl1 0.0654(7) 0.0460(6) 0.0518(7) -0.0157(5) 0.0276(6) -0.0151(5)
Cl2 0.0440(6) 0.0511(7) 0.0459(6) -0.0080(5) 0.0106(5) 0.0102(5)
Cl3 0.0354(5) 0.0533(6) 0.0552(6) -0.0044(4) 0.0183(4) 0.0045(6)

loop_
_atom_type_symbol
_atom_type_description
_atom_type_scat_dispersion_real
_atom_type_scat_dispersion_imag
_atom_type_scat_source
C C 0.0033 0.0016 'International Tables Vol C Tables 4.2.6.8 and 6.1.1.4'
H H 0.0000 0.0000 'International Tables Vol C Tables 4.2.6.8 and 6.1.1.4'
N N 0.0061 0.0033 'International Tables Vol C Tables 4.2.6.8 and 6.1.1.4'
O O 0.0106 0.0060 'International Tables Vol C Tables 4.2.6.8 and 6.1.1.4'
Pt Pt -1.7033 8.3905 'International Tables Vol C Tables 4.2.6.8 and 6.1.1.4'
Cl Cl 0.1484 0.1585 'International Tables Vol C Tables 4.2.6.8 and 6.1.1.4'

loop_
_geom_angle_atom_site_label_1
_geom_angle_atom_site_label_2
_geom_angle_atom_site_label_3
_geom_angle_site_symmetry_1
_geom_angle_site_symmetry_3
_geom_angle
_geom_angle_publ_flag
Cl2 Pt1 Cl2 3_676 . 180 y
Cl2 Pt1 Cl3 3_676 . 89.30(4) y
Cl2 Pt1 Cl3 . . 90.70(4) ?
Cl2 Pt1 Cl3 3_676 3_676 90.70(4) y
Cl2 Pt1 Cl3 . 3_676 89.30(4) y
Cl3 Pt1 Cl3 . 3_676 180 y
Cl2 Pt1 Cl1 3_676 3_676 90.34(5) y
Cl2 Pt1 Cl1 . 3_676 89.66(5) y
Cl3 Pt1 Cl1 . 3_676 90.02(5) y
Cl3 Pt1 Cl1 3_676 3_676 89.98(5) y
Cl2 Pt1 Cl1 3_676 . 89.66(5) y
Cl2 Pt1 Cl1 . . 90.34(5) y
Cl3 Pt1 Cl1 . . 89.98(5) y
Cl3 Pt1 Cl1 3_676 . 90.02(5) y
Cl1 Pt1 Cl1 3_676 . 180 y
C1 O1 C6 . 3_575 108.3(6) ?
C4 O2 C5 . . 117.6(6) ?
H3C O3 H3D . . 112(10) ?
C3 N1 C2 . . 113.1(5) ?
C3 N1 H1C . . 109.0 ?
C2 N1 H1C . . 109.0 ?
C3 N1 H1D . . 109.0 ?
C2 N1 H1D . . 109.0 ?
H1C N1 H1D . . 107.8 ?
O1 C1 C2 . . 109.1(5) ?
O1 C1 H1A . . 109.9 ?
C2 C1 H1A . . 109.9 ?
O1 C1 H1B . . 109.9 ?
C2 C1 H1B . . 109.9 ?
H1A C1 H1B . . 108.3 ?
N1 C2 C1 . . 111.5(5) ?
N1 C2 H2A . . 109.3 ?
C1 C2 H2A . . 109.3 ?
N1 C2 H2B . . 109.3 ?
C1 C2 H2B . . 109.3 ?
H2A C2 H2B . . 108.0 ?
N1 C3 C4 . . 110.6(5) ?
N1 C3 H3A . . 109.5 ?
C4 C3 H3A . . 109.5 ?
N1 C3 H3B . . 109.5 ?
C4 C3 H3B . . 109.5 ?
H3A C3 H3B . . 108.1 ?
O2 C4 C3 . . 107.2(6) ?
O2 C4 H4A . . 110.3 ?
C3 C4 H4A . . 110.3 ?
O2 C4 H4B . . 110.3 ?
C3 C4 H4B . . 110.3 ?
H4A C4 H4B . . 108.5 ?
C6 C5 O2 . . 115.7(7) ?
C6 C5 H5B . . 108.4 ?
O2 C5 H5B . . 108.4 ?
C6 C5 H5A . . 108.4 ?
O2 C5 H5A . . 108.4 ?
H5B C5 H5A . . 107.4 ?
C5 C6 O1 . 3_575 110.8(7) ?
C5 C6 H6A . . 109.5 ?
O1 C6 H6A 3_575 . 109.5 ?
C5 C6 H6B . . 109.5 ?
O1 C6 H6B 3_575 . 109.5 ?
H6A C6 H6B . . 108.1 ?

loop_
_geom_bond_atom_site_label_1
_geom_bond_atom_site_label_2
_geom_bond_site_symmetry_2
_geom_bond_distance
_geom_bond_publ_flag
Pt1 Cl2 3_676 2.3257(12) y
Pt1 Cl2 . 2.3257(12) y
Pt1 Cl3 . 2.3259(12) y
Pt1 Cl3 3_676 2.3259(12) y
Pt1 Cl1 3_676 2.3262(12) y
Pt1 Cl1 . 2.3262(12) y
O1 C6 3_575 1.444(11) ?
O3 H3C . 0.79(7) ?
O3 H3D . 0.69(10) ?
N1 H1C . 0.9000 ?
N1 H1D . 0.9000 ?
C1 O1 . 1.404(8) ?
C1 C2 . 1.485(10) ?
C1 H1A . 0.9700 ?
C1 H1B . 0.9700 ?
C2 N1 . 1.483(8) ?
C2 H2A . 0.9700 ?
C2 H2B . 0.9700 ?
C3 N1 . 1.482(8) ?
C3 C4 . 1.509(12) ?
C3 H3A . 0.9700 ?
C3 H3B . 0.9700 ?
C4 O2 . 1.389(9) ?
C4 H4A . 0.9700 ?
C4 H4B . 0.9700 ?
C5 C6 . 1.400(13) ?
C5 O2 . 1.446(9) ?
C5 H5B . 0.9700 ?
C5 H5A . 0.9700 ?
C6 O1 3_575 1.444(11) ?
C6 H6A . 0.9700 ?
C6 H6B . 0.9700 ?

loop_
_geom_hbond_atom_site_label_D
_geom_hbond_atom_site_label_H
_geom_hbond_atom_site_label_A
_geom_hbond_site_symmetry_A
_geom_hbond_distance_DH
_geom_hbond_distance_HA
_geom_hbond_distance_DA
_geom_hbond_angle_DHA
_geom_hbond_publ_flag
N1 H1C O2 1_555 0.90 2.55 2.803(9) 97 yes
N1 H1C O3 1_555 0.90 2.21 2.936(7) 138 yes
N1 H1D O1 1_555 0.90 2.57 2.852(8) 99 yes
O3 H3C Cl2 1_555 0.79(6) 2.39(6) 3.169(4) 173(7) yes
O3 H3D O2 1_555 0.69(13) 2.48(10) 3.103(7) 152(10) yes
N1 H1D O3 3_575 0.90 1.93 2.817(6) 169 yes
O3 H3D O1 3_575 0.69(13) 2.53(12) 2.961(7) 123(12) yes

loop_
_geom_torsion_atom_site_label_1
_geom_torsion_atom_site_label_2
_geom_torsion_atom_site_label_3
_geom_torsion_atom_site_label_4
_geom_torsion_site_symmetry_4
_geom_torsion
O1 C1 C2 N1 . -62.0(7)
N1 C3 C4 O2 . -61.1(8)
O2 C5 C6 O1 3_575 -59.2(13)
C4 C3 N1 C2 . -170.2(6)
C1 C2 N1 C3 . -174.4(6)
C2 C1 O1 C6 3_575 178.1(7)
C3 C4 O2 C5 . -174.7(6)
C6 C5 O2 C4 . -75.3(10)
